data_7120497
loop_
_publ_author_name
'Biet, Thomas'
'Cauchy, Thomas'
'Sun, Qinchao'
'Ding, Jie'
'Hauser, Andreas'
'Oulevey, Patric'
'B\"urgi, Thomas'
'Jacquemin, Denis'
'Vanthuyne, Nicolas'
'Crassous, Jeanne'
'Avarvari, Narcis'

_publ_section_title
;
 Triplet state CPL active helicene-dithiolene platinum bipyridine
 complexes
;
_journal_name_full 'Chem. Commun.'
_journal_paper_doi 10.1039/C7CC05198K
_journal_year 2017
_chemical_absolute_configuration ad
_chemical_formula_moiety 'C36 H22 N2 Pt S2, C6 H12'
_chemical_formula_sum 'C42 H44 N2 Pt S2'
_chemical_formula_weight 825.92
_space_group_IT_number 19
_symmetry_cell_setting orthorhombic
_symmetry_space_group_name_Hall 'P 2ac 2ab'
_symmetry_space_group_name_H-M 'P 21 21 21'
_atom_sites_solution_hydrogens geom
_atom_sites_solution_primary direct
_atom_sites_solution_secondary difmap
_audit_creation_date 2015-06-19T17:06:25-00:00
_audit_creation_method 'WinGX routine CIF_UPDATE'
_audit_update_record
;
2017-05-15 deposited with the CCDC.
2017-07-26 downloaded from the CCDC.
;
_cell_angle_alpha 90
_cell_angle_beta 90
_cell_angle_gamma 90
_cell_formula_units_Z 16
_cell_length_a 21.1835(3)
_cell_length_b 21.2582(3)
_cell_length_c 27.7753(4)
_cell_measurement_reflns_used 16042
_cell_measurement_temperature 150.0(1)
_cell_measurement_theta_max 76.155
_cell_measurement_theta_min 2.588
_cell_volume 12507.9(3)
_computing_cell_refinement 'CrysAlisPro, Agilent Technologies, V1.171.37.35g'
_computing_data_collection 'CrysAlisPro, Agilent Technologies, V1.171.37.35g'
_computing_data_reduction 'CrysAlisPro, Agilent Technologies, V1.171.37.35g'
_computing_molecular_graphics 'DIAMOND 3.2k (Crystal Impact GbR, 2014)'
_computing_publication_material 'WinGX publication routines (Farrugia, 1999)'
_computing_structure_refinement 'SHELXL-97 (Sheldrick, 2008)'
_computing_structure_solution 'SHELXS-97 (Sheldrick, 2008)'
_diffrn_ambient_temperature 150.0(1)
_diffrn_detector_area_resol_mean 5.199
_diffrn_measured_fraction_theta_full 0.986
_diffrn_measured_fraction_theta_max 0.986
_diffrn_measurement_device_type 'SuperNova, Single source at offset, AtlasS2'
_diffrn_measurement_method '\w scans'
_diffrn_radiation_monochromator mirror
_diffrn_radiation_probe x-ray
_diffrn_radiation_type CuK\a
_diffrn_radiation_wavelength 1.54184
_diffrn_reflns_av_R_equivalents 0.041
_diffrn_reflns_limit_h_max 26
_diffrn_reflns_limit_h_min -24
_diffrn_reflns_limit_k_max 26
_diffrn_reflns_limit_k_min -24
_diffrn_reflns_limit_l_max 34
_diffrn_reflns_limit_l_min -34
_diffrn_reflns_number 45888
_diffrn_reflns_theta_full 76.55
_diffrn_reflns_theta_max 76.55
_diffrn_reflns_theta_min 2.62
_exptl_absorpt_coefficient_mu 9.912
_exptl_absorpt_correction_T_max 1
_exptl_absorpt_correction_T_min 0.6506
_exptl_absorpt_correction_type multi-scan
_exptl_absorpt_process_details
;
        CrysAlisPro, Agilent Technologies,
        Version 1.171.37.35g (release 09-12-2014 CrysAlis171 .NET)
        (compiled Dec  9 2014,15:38:47)
        Empirical absorption correction using spherical harmonics,
 implemented in SCALE3 ABSPACK scaling algorithm.
;
_exptl_crystal_colour red
_exptl_crystal_density_diffrn 1.754
_exptl_crystal_density_method 'not measured'
_exptl_crystal_description needle
_exptl_crystal_F_000 6560
_exptl_crystal_size_max 0.2292
_exptl_crystal_size_mid 0.0327
_exptl_crystal_size_min 0.0306
_platon_squeeze_details
;
The unit cell contains disordered cyclohexane molecules which were not modelled
but the corresponding density was taken into account using SQUEEZE/PLATON
procedure. The unit cell contains 12 holes with disordered solvent and each hole
of contains about 47 or 91 electrons which corresponds to 1 or 2 cyclohexane 
molecules per hole. The new composition (16 cyclohexane molecules per unit cell) was included in the calculation of the empirical formula, formula weight,
density, linear absorption coefficient and F(000).
;
_refine_diff_density_max 1.82
_refine_diff_density_min -1.416
_refine_ls_abs_structure_details 'Flack H D (1983), Acta Cryst. A39, 876-881'
_refine_ls_abs_structure_Flack -0.009(7)
_refine_ls_extinction_method none
_refine_ls_goodness_of_fit_ref 1.051
_refine_ls_hydrogen_treatment constr
_refine_ls_matrix_type full
_refine_ls_number_parameters 1477
_refine_ls_number_reflns 23584
_refine_ls_number_restraints 0
_refine_ls_restrained_S_all 1.051
_refine_ls_R_factor_all 0.0481
_refine_ls_R_factor_gt 0.0386
_refine_ls_shift/su_max 0.001
_refine_ls_structure_factor_coef Fsqd
_refine_ls_weighting_details 'calc w=1/[\s^2^(Fo^2^)+(0.0397P)^2^+9.4517P] where P=(Fo^2^+2Fc^2^)/3'
_refine_ls_weighting_scheme calc
_refine_ls_wR_factor_gt 0.0924
_refine_ls_wR_factor_ref 0.1017
_reflns_number_gt 19856
_reflns_number_total 23584
_reflns_threshold_expression >2sigma(I)
_cod_depositor_comments
;

2017-11-14
Z value and formula fixed to values more according to usual
chemical conventions.                 miguel
;
_cod_original_formula_sum 'C168 H136 N8 Pt4 S8'
_cod_original_formula_weight 3303.69
_cod_original_formula_moiety '4(C36 H22 N2 Pt S2), 4(C6 H12)'
_cod_original_formula_units_Z 4
_cod_data_source_file c7cc05198k2.cif
_cod_data_source_block squeezed
_cod_database_code 7120497

loop_
_symmetry_equiv_pos_as_xyz
'x, y, z'
'-x+1/2, -y, z+1/2'
'x+1/2, -y+1/2, -z'
'-x, y+1/2, -z+1/2'

loop_
_atom_site_label
_atom_site_type_symbol
_atom_site_fract_x
_atom_site_fract_y
_atom_site_fract_z
_atom_site_U_iso_or_equiv
_atom_site_adp_type
_atom_site_occupancy
_atom_site_calc_flag
_atom_site_refinement_flags
C1A C 0.4055(4) 0.2851(3) -0.0505(3) 0.0365(17) Uani 1 d .
H1A H 0.449 0.2884 -0.0467 0.044 Uiso 1 calc R
C2A C 0.3782(4) 0.2264(4) -0.0574(3) 0.0383(17) Uani 1 d .
C3A C 0.3142(4) 0.2204(4) -0.0609(3) 0.0449(19) Uani 1 d .
C4A C 0.2752(5) 0.2736(4) -0.0609(3) 0.051(2) Uani 1 d .
H4A H 0.2317 0.2694 -0.0639 0.061 Uiso 1 calc R
C5A C 0.3029(4) 0.3335(4) -0.0564(3) 0.0415(19) Uani 1 d .
C6A C 0.2641(4) 0.3891(5) -0.0605(4) 0.057(2) Uani 1 d .
H6A H 0.2205 0.3847 -0.0623 0.068 Uiso 1 calc R
C7A C 0.2891(6) 0.4464(4) -0.0618(4) 0.063(3) Uani 1 d .
H7A H 0.2628 0.4813 -0.0649 0.076 Uiso 1 calc R
C8A C 0.3563(5) 0.4553(4) -0.0584(3) 0.051(2) Uani 1 d .
C9A C 0.3817(6) 0.5142(4) -0.0696(3) 0.060(3) Uani 1 d .
H9A H 0.3554 0.5482 -0.0759 0.072 Uiso 1 calc R
C10A C 0.4470(6) 0.5208(4) -0.0711(3) 0.053(2) Uani 1 d .
H10A H 0.4644 0.557 -0.0844 0.063 Uiso 1 calc R
C11A C 0.4868(5) 0.4743(4) -0.0529(3) 0.049(2) Uani 1 d .
C12A C 0.5528(6) 0.4825(5) -0.0517(4) 0.065(3) Uani 1 d .
H12A H 0.5702 0.5181 -0.066 0.078 Uiso 1 calc R
C13A C 0.5907(5) 0.4412(5) -0.0311(4) 0.062(3) Uani 1 d .
H13A H 0.6342 0.446 -0.0342 0.074 Uiso 1 calc R
C14A C 0.5666(4) 0.3896(4) -0.0042(3) 0.0473(19) Uani 1 d .
C15A C 0.6095(4) 0.3514(5) 0.0222(4) 0.057(2) Uani 1 d .
H15A H 0.6527 0.3559 0.0177 0.068 Uiso 1 calc R
C16A C 0.5873(5) 0.3089(5) 0.0536(4) 0.057(3) Uani 1 d .
H16A H 0.6157 0.2821 0.0688 0.069 Uiso 1 calc R
C17A C 0.5220(4) 0.3033(4) 0.0643(3) 0.0435(18) Uani 1 d .
C18A C 0.5001(5) 0.2665(4) 0.1031(3) 0.049(2) Uani 1 d .
H18A H 0.5278 0.2394 0.1188 0.058 Uiso 1 calc R
C19A C 0.4398(5) 0.2702(4) 0.1175(3) 0.053(2) Uani 1 d .
H19A H 0.4266 0.2466 0.1438 0.063 Uiso 1 calc R
C20A C 0.3964(4) 0.3091(4) 0.0936(3) 0.0422(18) Uani 1 d .
H20A H 0.3549 0.3121 0.1044 0.051 Uiso 1 calc R
C21A C 0.4160(4) 0.3428(4) 0.0541(3) 0.0362(16) Uani 1 d .
H21A H 0.3867 0.3674 0.0377 0.043 Uiso 1 calc R
C22A C 0.4775(4) 0.3413(4) 0.0380(3) 0.0341(16) Uani 1 d .
C23A C 0.5010(3) 0.3812(4) -0.0012(3) 0.0334(15) Uani 1 d .
C24A C 0.4603(4) 0.4172(4) -0.0332(3) 0.0370(16) Uani 1 d .
C25A C 0.3963(4) 0.4044(4) -0.0455(3) 0.0385(17) Uani 1 d .
C26A C 0.3678(4) 0.3399(4) -0.0495(3) 0.0406(17) Uani 1 d .
C27A C 0.4905(5) 0.0204(4) -0.0604(3) 0.048(2) Uani 1 d .
H27A H 0.5044 0.0619 -0.0622 0.058 Uiso 1 calc R
C28A C 0.5352(5) -0.0277(4) -0.0589(4) 0.056(2) Uani 1 d .
H28A H 0.5783 -0.0194 -0.0592 0.067 Uiso 1 calc R
C29A C 0.5115(6) -0.0891(4) -0.0570(4) 0.064(3) Uani 1 d .
H29A H 0.5391 -0.1231 -0.0574 0.077 Uiso 1 calc R
C30A C 0.4489(5) -0.0987(5) -0.0547(4) 0.061(3) Uani 1 d .
H30A H 0.4339 -0.1397 -0.0516 0.073 Uiso 1 calc R
C31A C 0.4065(5) -0.0507(4) -0.0567(3) 0.046(2) Uani 1 d .
C32A C 0.3392(6) -0.0569(4) -0.0560(3) 0.055(3) Uani 1 d .
C33A C 0.3071(5) -0.1140(5) -0.0528(3) 0.057(3) Uani 1 d .
H33A H 0.3301 -0.1512 -0.0508 0.069 Uiso 1 calc R
C34A C 0.2448(7) -0.1164(5) -0.0527(4) 0.072(3) Uani 1 d .
H34A H 0.2243 -0.155 -0.0509 0.087 Uiso 1 calc R
C35A C 0.2089(5) -0.0595(5) -0.0555(4) 0.059(3) Uani 1 d .
H35A H 0.165 -0.0596 -0.0556 0.071 Uiso 1 calc R
C36A C 0.2437(5) -0.0039(5) -0.0580(4) 0.055(2) Uani 1 d .
H36A H 0.222 0.034 -0.0595 0.066 Uiso 1 calc R
N1A N 0.4297(3) 0.0095(3) -0.0595(2) 0.0370(14) Uani 1 d .
N2A N 0.3060(4) -0.0028(3) -0.0584(2) 0.0431(17) Uani 1 d .
S1A S 0.42780(10) 0.15937(9) -0.06078(8) 0.0394(4) Uani 1 d .
S2A S 0.27940(10) 0.14515(10) -0.06654(8) 0.0442(4) Uani 1 d .
Pt1A Pt 0.360773(17) 0.077452(15) -0.061814(11) 0.03795(8) Uani 1 d .
C1B C 0.5033(4) 0.1058(5) 0.1949(3) 0.049(2) Uani 1 d .
H1B H 0.4879 0.1467 0.1958 0.059 Uiso 1 calc R
C2B C 0.5687(5) 0.0965(4) 0.1883(3) 0.048(2) Uani 1 d .
C3B C 0.5923(4) 0.0353(5) 0.1880(4) 0.049(2) Uani 1 d .
C4B C 0.5512(5) -0.0151(5) 0.1914(4) 0.058(2) Uani 1 d .
H4B H 0.5673 -0.0557 0.19 0.07 Uiso 1 calc R
C5B C 0.4859(5) -0.0064(5) 0.1970(3) 0.054(2) Uani 1 d .
C6B C 0.4442(5) -0.0585(5) 0.1951(4) 0.064(3) Uani 1 d .
H6B H 0.4605 -0.0991 0.1947 0.077 Uiso 1 calc R
C7B C 0.3806(5) -0.0498(5) 0.1940(4) 0.067(3) Uani 1 d .
H7B H 0.3542 -0.0846 0.192 0.081 Uiso 1 calc R
C8B C 0.3537(5) 0.0114(5) 0.1957(3) 0.053(2) Uani 1 d .
C9B C 0.2883(5) 0.0195(5) 0.1871(4) 0.057(2) Uani 1 d .
H9B H 0.2622 -0.0156 0.1852 0.068 Uiso 1 calc R
C10B C 0.2634(4) 0.0770(5) 0.1818(3) 0.050(2) Uani 1 d .
H10B H 0.222 0.0816 0.1712 0.06 Uiso 1 calc R
C11B C 0.2999(4) 0.1299(5) 0.1921(3) 0.048(2) Uani 1 d .
C12B C 0.2742(4) 0.1929(5) 0.1859(3) 0.052(2) Uani 1 d .
H12B H 0.2341 0.1975 0.1727 0.063 Uiso 1 calc R
C13B C 0.3066(5) 0.2442(5) 0.1985(3) 0.052(2) Uani 1 d .
H13B H 0.2919 0.2836 0.189 0.062 Uiso 1 calc R
C14B C 0.3632(5) 0.2400(4) 0.2264(3) 0.050(2) Uani 1 d .
C15B C 0.3889(4) 0.2929(5) 0.2470(4) 0.057(2) Uani 1 d .
H15B H 0.3735 0.3322 0.2382 0.069 Uiso 1 calc R
C16B C 0.4361(5) 0.2892(5) 0.2797(4) 0.062(3) Uani 1 d .
H16B H 0.455 0.3259 0.2907 0.074 Uiso 1 calc R
C17B C 0.4572(4) 0.2298(5) 0.2975(3) 0.048(2) Uani 1 d .
C18B C 0.4966(5) 0.2246(5) 0.3386(4) 0.058(3) Uani 1 d .
H18B H 0.513 0.2609 0.3524 0.069 Uiso 1 calc R
C19B C 0.5109(5) 0.1684(6) 0.3581(3) 0.061(3) Uani 1 d .
H19B H 0.5379 0.1661 0.3844 0.073 Uiso 1 calc R
C20B C 0.4847(5) 0.1135(6) 0.3385(3) 0.059(3) Uani 1 d .
H20B H 0.4938 0.0748 0.3525 0.071 Uiso 1 calc R
C21B C 0.4463(4) 0.1159(5) 0.2992(3) 0.0450(19) Uani 1 d .
H21B H 0.4294 0.0787 0.2872 0.054 Uiso 1 calc R
C22B C 0.4314(4) 0.1737(4) 0.2760(3) 0.0419(18) Uani 1 d .
C23B C 0.3871(3) 0.1790(4) 0.2360(3) 0.0368(17) Uani 1 d .
C24B C 0.3625(4) 0.1249(4) 0.2111(2) 0.0425(18) Uani 1 d .
C25B C 0.3914(4) 0.0641(4) 0.2043(3) 0.0408(18) Uani 1 d .
C26B C 0.4612(4) 0.0569(4) 0.1999(3) 0.0431(19) Uani 1 d .
C27B C 0.7412(6) 0.2589(5) 0.1860(4) 0.072(3) Uani 1 d .
H27B H 0.6974 0.2617 0.1843 0.087 Uiso 1 calc R
C28B C 0.7738(6) 0.3134(6) 0.1885(5) 0.079(4) Uani 1 d .
H28B H 0.7541 0.3524 0.19 0.095 Uiso 1 calc R
C29B C 0.8413(8) 0.3064(6) 0.1887(6) 0.093(4) Uani 1 d .
H29B H 0.8668 0.3421 0.1887 0.112 Uiso 1 calc R
C30B C 0.8693(6) 0.2471(5) 0.1888(5) 0.075(3) Uani 1 d .
H30B H 0.9129 0.242 0.1899 0.09 Uiso 1 calc R
C31B C 0.8287(5) 0.1959(5) 0.1872(4) 0.059(2) Uani 1 d .
C32B C 0.8534(5) 0.1306(4) 0.1883(3) 0.054(2) Uani 1 d .
C33B C 0.9168(6) 0.1165(6) 0.1920(4) 0.070(3) Uani 1 d .
H33B H 0.947 0.1482 0.1938 0.084 Uiso 1 calc R
C34B C 0.9341(5) 0.0532(6) 0.1930(4) 0.063(3) Uani 1 d .
H34B H 0.9763 0.042 0.1964 0.075 Uiso 1 calc R
C35B C 0.8885(5) 0.0074(5) 0.1890(4) 0.055(2) Uani 1 d .
H35B H 0.8995 -0.035 0.1892 0.066 Uiso 1 calc R
C36B C 0.8269(4) 0.0254(5) 0.1848(4) 0.056(2) Uani 1 d .
H36B H 0.7959 -0.0055 0.1823 0.067 Uiso 1 calc R
N1B N 0.7665(4) 0.2016(4) 0.1857(3) 0.056(2) Uani 1 d .
N2B N 0.8093(3) 0.0860(4) 0.1842(3) 0.0463(16) Uani 1 d .
S1B S 0.61970(11) 0.16058(11) 0.18200(9) 0.0510(5) Uani 1 d .
S2B S 0.67279(12) 0.02189(12) 0.17727(9) 0.0558(6) Uani 1 d .
Pt1B Pt 0.717213(18) 0.11774(2) 0.181970(14) 0.04836(9) Uani 1 d .
C1C C 0.6495(4) 0.2411(3) 0.4406(3) 0.0414(19) Uani 1 d .
H1C H 0.6084 0.226 0.4417 0.05 Uiso 1 calc R
C2C C 0.6596(4) 0.3051(4) 0.4358(3) 0.0418(18) Uani 1 d .
C3C C 0.7198(4) 0.3299(3) 0.4339(3) 0.0395(17) Uani 1 d .
C4C C 0.7710(4) 0.2893(4) 0.4360(3) 0.0402(17) Uani 1 d .
H4C H 0.8118 0.3054 0.4344 0.048 Uiso 1 calc R
C5C C 0.7618(5) 0.2232(4) 0.4405(3) 0.047(2) Uani 1 d .
C6C C 0.8152(5) 0.1813(5) 0.4360(4) 0.056(2) Uani 1 d .
H6C H 0.8562 0.197 0.4356 0.068 Uiso 1 calc R
C7C C 0.8042(5) 0.1177(5) 0.4324(4) 0.061(3) Uani 1 d .
H7C H 0.8381 0.0908 0.427 0.073 Uiso 1 calc R
C8C C 0.7438(5) 0.0926(4) 0.4366(3) 0.055(2) Uani 1 d .
C9C C 0.7361(6) 0.0271(4) 0.4275(3) 0.057(3) Uani 1 d .
H9C H 0.7714 0.0015 0.4237 0.068 Uiso 1 calc R
C10C C 0.6760(6) 0.0017(4) 0.4243(3) 0.057(3) Uani 1 d .
H10C H 0.6703 -0.0389 0.4126 0.068 Uiso 1 calc R
C11C C 0.6232(6) 0.0377(4) 0.4389(3) 0.052(2) Uani 1 d .
C12C C 0.5620(6) 0.0144(4) 0.4335(3) 0.054(3) Uani 1 d .
H12C H 0.5568 -0.0247 0.4191 0.065 Uiso 1 calc R
C13C C 0.5092(6) 0.0464(5) 0.4482(3) 0.060(3) Uani 1 d .
H13C H 0.469 0.0316 0.4411 0.072 Uiso 1 calc R
C14C C 0.5181(5) 0.1028(4) 0.4747(3) 0.051(2) Uani 1 d .
C15C C 0.4648(5) 0.1339(4) 0.4959(4) 0.055(2) Uani 1 d .
H15C H 0.4243 0.122 0.487 0.065 Uiso 1 calc R
C16C C 0.4727(5) 0.1809(4) 0.5291(4) 0.053(2) Uani 1 d .
H16C H 0.4375 0.2017 0.5411 0.063 Uiso 1 calc R
C17C C 0.5327(5) 0.1982(4) 0.5452(3) 0.046(2) Uani 1 d .
C18C C 0.5405(6) 0.2379(5) 0.5853(4) 0.059(3) Uani 1 d .
H18C H 0.5053 0.2568 0.5991 0.071 Uiso 1 calc R
C19C C 0.5991(6) 0.2491(4) 0.6043(3) 0.057(2) Uani 1 d .
H19C H 0.6037 0.2768 0.63 0.068 Uiso 1 calc R
C20C C 0.6531(5) 0.2183(4) 0.5846(3) 0.049(2) Uani 1 d .
H20C H 0.6926 0.224 0.5986 0.059 Uiso 1 calc R
C21C C 0.6467(5) 0.1802(4) 0.5450(3) 0.0429(19) Uani 1 d .
H21C H 0.682 0.1605 0.5321 0.051 Uiso 1 calc R
C22C C 0.5869(4) 0.1705(3) 0.5234(3) 0.0382(17) Uani 1 d .
C23C C 0.5790(4) 0.1268(3) 0.4829(3) 0.0373(16) Uani 1 d .
C24C C 0.6319(5) 0.0999(3) 0.4563(3) 0.0404(18) Uani 1 d .
C25C C 0.6920(5) 0.1291(4) 0.4471(3) 0.043(2) Uani 1 d .
C26C C 0.6994(4) 0.1986(3) 0.4439(3) 0.0388(18) Uani 1 d .
C27C C 0.4944(4) 0.4730(5) 0.4310(4) 0.054(2) Uani 1 d .
H27C H 0.4929 0.4294 0.4293 0.065 Uiso 1 calc R
C28C C 0.4360(6) 0.5066(6) 0.4295(5) 0.073(3) Uani 1 d .
H28C H 0.397 0.4868 0.4266 0.088 Uiso 1 calc R
C29C C 0.4426(6) 0.5713(5) 0.4326(4) 0.069(3) Uani 1 d .
H29C H 0.4066 0.5964 0.4328 0.083 Uiso 1 calc R
C30C C 0.5001(5) 0.5994(5) 0.4352(4) 0.064(3) Uani 1 d .
H30C H 0.5027 0.643 0.4368 0.077 Uiso 1 calc R
C31C C 0.5538(5) 0.5643(4) 0.4357(3) 0.048(2) Uani 1 d .
C32C C 0.6165(5) 0.5883(4) 0.4370(3) 0.046(2) Uani 1 d .
C33C C 0.6315(6) 0.6524(4) 0.4417(3) 0.063(3) Uani 1 d .
H33C H 0.5996 0.6821 0.4448 0.076 Uiso 1 calc R
C34C C 0.6936(5) 0.6708(4) 0.4416(3) 0.054(2) Uani 1 d .
H34C H 0.7033 0.7132 0.4448 0.065 Uiso 1 calc R
C35C C 0.7419(6) 0.6276(4) 0.4370(3) 0.056(2) Uani 1 d .
H35C H 0.7841 0.6399 0.4361 0.067 Uiso 1 calc R
C36C C 0.7240(5) 0.5649(4) 0.4336(3) 0.047(2) Uani 1 d .
H36C H 0.7557 0.5347 0.4318 0.056 Uiso 1 calc R
N1C N 0.5491(4) 0.4991(3) 0.4344(3) 0.0506(18) Uani 1 d .
N2C N 0.6659(4) 0.5461(3) 0.4329(3) 0.0443(16) Uani 1 d .
S1C S 0.59416(11) 0.35567(9) 0.43100(9) 0.0476(5) Uani 1 d .
S2C S 0.73257(11) 0.41110(10) 0.42627(8) 0.0479(5) Uani 1 d .
Pt1C Pt 0.63534(2) 0.453505(16) 0.430639(12) 0.04357(8) Uani 1 d .
C1D C 0.5465(4) 0.3480(4) 0.6977(3) 0.0346(16) Uani 1 d .
H1D H 0.5493 0.3049 0.7031 0.042 Uiso 1 calc R
C2D C 0.4873(4) 0.3749(4) 0.6908(3) 0.0411(18) Uani 1 d .
C3D C 0.4824(4) 0.4418(4) 0.6856(3) 0.0431(18) Uani 1 d .
C4D C 0.5363(4) 0.4763(4) 0.6824(3) 0.0471(19) Uani 1 d .
H4D H 0.5333 0.5194 0.6771 0.057 Uiso 1 calc R
C5D C 0.5962(5) 0.4490(5) 0.6867(3) 0.051(2) Uani 1 d .
C6D C 0.6538(4) 0.4855(5) 0.6799(3) 0.052(2) Uani 1 d .
H6D H 0.6516 0.5291 0.6772 0.063 Uiso 1 calc R
C7D C 0.7096(5) 0.4564(6) 0.6776(4) 0.064(3) Uani 1 d .
H7D H 0.7453 0.4802 0.6706 0.077 Uiso 1 calc R
C8D C 0.7168(4) 0.3921(5) 0.6851(3) 0.051(2) Uani 1 d .
C9D C 0.7752(4) 0.3621(6) 0.6748(3) 0.058(3) Uani 1 d .
H9D H 0.8106 0.386 0.667 0.069 Uiso 1 calc R
C10D C 0.7791(5) 0.2971(6) 0.6766(3) 0.062(3) Uani 1 d .
H10D H 0.8148 0.2773 0.6644 0.075 Uiso 1 calc R
C11D C 0.7306(4) 0.2607(5) 0.6962(3) 0.053(3) Uani 1 d .
C12D C 0.7358(5) 0.1936(5) 0.6993(3) 0.058(3) Uani 1 d .
H12D H 0.771 0.1736 0.6865 0.069 Uiso 1 calc R
C13D C 0.6917(5) 0.1602(5) 0.7201(4) 0.059(3) Uani 1 d .
H13D H 0.6926 0.1166 0.7172 0.071 Uiso 1 calc R
C14D C 0.6427(5) 0.1887(4) 0.7468(3) 0.052(2) Uani 1 d .
C15D C 0.6014(5) 0.1509(5) 0.7746(4) 0.060(3) Uani 1 d .
H15D H 0.6017 0.1075 0.7701 0.072 Uiso 1 calc R
C16D C 0.5618(6) 0.1757(4) 0.8071(4) 0.060(3) Uani 1 d .
H16D H 0.5334 0.1501 0.8233 0.071 Uiso 1 calc R
C17D C 0.5636(4) 0.2431(4) 0.8170(3) 0.0466(19) Uani 1 d .
C18D C 0.5322(5) 0.2674(5) 0.8572(3) 0.055(2) Uani 1 d .
H18D H 0.5053 0.2416 0.8749 0.066 Uiso 1 calc R
C19D C 0.5405(5) 0.3283(4) 0.8705(3) 0.049(2) Uani 1 d .
H19D H 0.5202 0.3437 0.8977 0.059 Uiso 1 calc R
C20D C 0.5798(4) 0.3683(4) 0.8432(3) 0.0421(18) Uani 1 d .
H20D H 0.5866 0.4096 0.8529 0.051 Uiso 1 calc R
C21D C 0.6083(4) 0.3453(4) 0.8018(2) 0.0372(17) Uani 1 d .
H21D H 0.6329 0.3722 0.7832 0.045 Uiso 1 calc R
C22D C 0.6009(4) 0.2827(4) 0.7873(3) 0.0376(17) Uani 1 d .
C23D C 0.6384(4) 0.2549(4) 0.7477(3) 0.0389(16) Uani 1 d .
C24D C 0.6763(4) 0.2906(4) 0.7151(3) 0.0428(19) Uani 1 d .
C25D C 0.6649(4) 0.3561(5) 0.7003(3) 0.046(2) Uani 1 d .
C26D C 0.6018(4) 0.3834(4) 0.6969(3) 0.0420(19) Uani 1 d .
C27D C 0.2798(4) 0.2659(4) 0.6854(4) 0.049(2) Uani 1 d .
H27D H 0.3213 0.2518 0.6833 0.059 Uiso 1 calc R
C28D C 0.2303(5) 0.2215(5) 0.6847(4) 0.061(3) Uani 1 d .
H28D H 0.2383 0.1786 0.6828 0.073 Uiso 1 calc R
C29D C 0.1692(5) 0.2449(5) 0.6871(4) 0.062(3) Uani 1 d .
H29D H 0.1349 0.2176 0.6859 0.074 Uiso 1 calc R
C30D C 0.1595(5) 0.3081(6) 0.6913(4) 0.063(3) Uani 1 d .
H30D H 0.1186 0.3235 0.6944 0.075 Uiso 1 calc R
C31D C 0.2096(4) 0.3495(5) 0.6909(3) 0.049(2) Uani 1 d .
C32D C 0.2026(4) 0.4175(5) 0.6930(3) 0.051(2) Uani 1 d .
C33D C 0.1462(5) 0.4498(6) 0.6976(3) 0.064(3) Uani 1 d .
H33D H 0.1085 0.4278 0.7002 0.076 Uiso 1 calc R
C34D C 0.1460(5) 0.5133(6) 0.6983(4) 0.065(3) Uani 1 d .
H34D H 0.1079 0.5349 0.6998 0.078 Uiso 1 calc R
C35D C 0.2015(5) 0.5459(6) 0.6968(4) 0.066(3) Uani 1 d .
H35D H 0.2018 0.5896 0.698 0.08 Uiso 1 calc R
C36D C 0.2567(4) 0.5127(4) 0.6936(4) 0.052(2) Uani 1 d .
H36D H 0.2947 0.5346 0.6933 0.063 Uiso 1 calc R
N1D N 0.2688(3) 0.3263(3) 0.6888(3) 0.0419(16) Uani 1 d .
N2D N 0.2580(4) 0.4500(4) 0.6908(3) 0.0506(18) Uani 1 d .
S1D S 0.42010(9) 0.32726(10) 0.68772(9) 0.0448(4) Uani 1 d .
S2D S 0.40686(10) 0.47564(10) 0.68066(9) 0.0462(5) Uani 1 d .
Pt1D Pt 0.338149(16) 0.395098(18) 0.686971(13) 0.04221(8) Uani 1 d .

loop_
_atom_site_aniso_label
_atom_site_aniso_U_11
_atom_site_aniso_U_22
_atom_site_aniso_U_33
_atom_site_aniso_U_23
_atom_site_aniso_U_13
_atom_site_aniso_U_12
C1A 0.044(4) 0.033(4) 0.032(4) -0.007(3) -0.007(3) 0.001(3)
C2A 0.032(4) 0.041(4) 0.042(4) -0.002(3) 0.011(3) 0.002(3)
C3A 0.043(5) 0.052(5) 0.039(4) 0.002(4) 0.006(4) -0.003(4)
C4A 0.043(5) 0.056(5) 0.055(5) -0.008(4) -0.015(4) 0.011(4)
C5A 0.037(4) 0.041(4) 0.046(4) 0.002(4) -0.012(4) 0.014(3)
C6A 0.047(5) 0.067(6) 0.056(5) -0.010(5) -0.015(4) 0.027(5)
C7A 0.096(8) 0.035(4) 0.058(5) -0.007(4) -0.019(6) 0.031(5)
C8A 0.073(6) 0.043(4) 0.036(4) -0.014(4) -0.009(4) 0.015(5)
C9A 0.109(10) 0.025(4) 0.045(5) -0.011(4) -0.020(5) 0.017(5)
C10A 0.094(8) 0.024(4) 0.040(4) -0.003(3) -0.002(5) -0.003(4)
C11A 0.081(7) 0.027(4) 0.037(4) -0.014(3) 0.002(4) -0.006(4)
C12A 0.089(8) 0.044(5) 0.061(6) -0.003(5) 0.035(6) -0.015(6)
C13A 0.055(6) 0.049(5) 0.082(7) -0.026(5) 0.026(5) -0.023(5)
C14A 0.051(5) 0.046(4) 0.045(4) -0.012(4) 0.008(4) -0.009(4)
C15A 0.030(4) 0.071(6) 0.069(6) -0.019(5) -0.005(4) -0.002(4)
C16A 0.046(5) 0.070(6) 0.056(6) -0.014(5) -0.015(4) 0.011(5)
C17A 0.050(5) 0.047(4) 0.033(4) -0.007(4) -0.007(4) 0.005(4)
C18A 0.064(6) 0.039(4) 0.043(4) 0.006(3) -0.011(4) 0.012(4)
C19A 0.066(6) 0.054(5) 0.038(4) 0.001(4) 0.002(4) -0.006(5)
C20A 0.050(5) 0.045(4) 0.031(4) -0.003(3) 0.005(3) -0.006(4)
C21A 0.040(4) 0.035(4) 0.033(4) -0.006(3) 0.002(3) 0.010(3)
C22A 0.039(4) 0.035(4) 0.029(3) -0.007(3) 0.001(3) 0.000(3)
C23A 0.023(3) 0.040(4) 0.037(3) -0.008(3) -0.003(3) -0.004(3)
C24A 0.041(4) 0.038(4) 0.032(3) -0.005(3) 0.002(3) 0.001(3)
C25A 0.050(5) 0.035(4) 0.030(3) 0.004(3) -0.003(3) 0.006(3)
C26A 0.049(5) 0.038(4) 0.035(4) -0.006(3) -0.009(4) -0.003(4)
C27A 0.057(6) 0.036(4) 0.051(5) -0.005(4) 0.013(4) 0.007(4)
C28A 0.047(5) 0.047(5) 0.074(6) -0.013(5) 0.012(5) 0.007(4)
C29A 0.085(8) 0.021(4) 0.086(8) -0.003(4) 0.021(6) 0.018(4)
C30A 0.061(6) 0.043(5) 0.080(7) -0.010(5) -0.001(5) 0.004(5)
C31A 0.074(6) 0.031(4) 0.034(4) -0.002(3) 0.004(4) -0.008(4)
C32A 0.100(8) 0.027(4) 0.039(4) -0.005(3) 0.009(5) -0.012(5)
C33A 0.077(7) 0.053(5) 0.041(4) -0.011(4) -0.005(4) -0.027(5)
C34A 0.103(10) 0.059(6) 0.054(6) 0.002(5) -0.008(6) -0.041(7)
C35A 0.058(6) 0.062(6) 0.058(6) -0.011(5) 0.009(5) -0.029(5)
C36A 0.063(6) 0.041(4) 0.062(6) -0.006(4) 0.013(5) -0.024(4)
N1A 0.048(4) 0.028(3) 0.035(3) -0.001(3) 0.007(3) -0.001(3)
N2A 0.061(5) 0.037(3) 0.032(3) 0.000(3) 0.003(3) -0.028(3)
S1A 0.0390(10) 0.0297(8) 0.0495(11) -0.0026(8) 0.0077(9) -0.0076(7)
S2A 0.0327(9) 0.0466(10) 0.0531(11) -0.0009(9) -0.0001(10) -0.0066(8)
Pt1A 0.04293(17) 0.03528(15) 0.03564(15) -0.00361(13) 0.00592(14) -0.00801(15)
C1B 0.047(5) 0.061(5) 0.038(4) 0.012(4) 0.003(4) 0.015(4)
C2B 0.056(5) 0.049(5) 0.041(4) 0.000(4) -0.008(4) 0.014(4)
C3B 0.032(4) 0.063(6) 0.052(5) -0.013(4) -0.006(4) 0.013(4)
C4B 0.056(6) 0.054(5) 0.065(6) -0.008(5) 0.000(5) 0.001(5)
C5B 0.059(6) 0.052(5) 0.049(5) -0.006(4) -0.002(4) 0.018(5)
C6B 0.053(6) 0.042(5) 0.097(8) -0.017(5) -0.004(6) 0.009(4)
C7B 0.066(7) 0.058(6) 0.078(7) -0.025(6) 0.002(6) 0.003(5)
C8B 0.047(5) 0.067(6) 0.044(4) -0.011(4) -0.004(4) 0.004(5)
C9B 0.057(6) 0.068(6) 0.047(5) -0.007(5) 0.017(5) 0.004(5)
C10B 0.041(4) 0.067(6) 0.041(4) -0.011(4) -0.014(4) -0.002(4)
C11B 0.049(5) 0.066(6) 0.030(4) 0.002(4) 0.007(4) 0.018(4)
C12B 0.045(5) 0.071(6) 0.040(4) 0.019(5) 0.010(4) 0.025(5)
C13B 0.055(6) 0.059(6) 0.041(4) 0.009(4) 0.001(4) 0.019(5)
C14B 0.058(5) 0.049(5) 0.044(4) 0.004(4) 0.004(4) 0.008(5)
C15B 0.043(5) 0.051(5) 0.078(7) 0.014(5) 0.004(5) 0.006(4)
C16B 0.047(6) 0.047(5) 0.091(8) -0.012(5) 0.007(5) -0.004(4)
C17B 0.033(4) 0.057(5) 0.053(5) -0.006(4) 0.007(4) -0.004(4)
C18B 0.050(5) 0.075(7) 0.048(5) -0.004(5) -0.001(4) -0.017(5)
C19B 0.050(5) 0.088(8) 0.046(5) 0.001(5) -0.011(4) -0.016(5)
C20B 0.066(6) 0.076(7) 0.036(4) 0.016(5) -0.008(4) -0.006(6)
C21B 0.048(5) 0.056(5) 0.031(4) 0.007(3) -0.004(3) -0.004(4)
C22B 0.028(4) 0.064(5) 0.035(4) 0.001(4) -0.001(3) 0.008(4)
C23B 0.019(3) 0.056(5) 0.036(4) 0.010(3) 0.006(3) 0.011(3)
C24B 0.038(4) 0.066(5) 0.023(3) 0.006(3) -0.005(3) 0.007(4)
C25B 0.039(4) 0.048(5) 0.035(4) -0.003(3) 0.000(3) 0.001(4)
C26B 0.037(4) 0.054(5) 0.038(4) -0.001(3) 0.000(3) 0.013(4)
C27B 0.082(8) 0.066(7) 0.069(7) 0.026(6) 0.007(7) 0.006(6)
C28B 0.079(8) 0.086(9) 0.072(7) 0.016(7) 0.020(7) -0.007(7)
C29B 0.109(12) 0.077(8) 0.094(9) 0.011(8) 0.014(9) -0.026(8)
C30B 0.073(7) 0.059(6) 0.094(8) 0.025(6) 0.016(8) -0.005(6)
C31B 0.066(6) 0.068(6) 0.044(5) 0.010(5) 0.006(5) -0.002(5)
C32B 0.061(6) 0.053(5) 0.048(5) 0.002(4) 0.012(5) -0.002(5)
C33B 0.070(7) 0.088(8) 0.053(6) 0.007(6) -0.001(5) -0.002(6)
C34B 0.038(5) 0.089(8) 0.061(6) -0.004(6) 0.007(4) 0.007(5)
C35B 0.047(5) 0.074(6) 0.043(5) 0.003(5) 0.003(4) 0.003(5)
C36B 0.037(5) 0.081(7) 0.050(5) -0.008(5) -0.002(4) 0.015(5)
N1B 0.054(5) 0.066(5) 0.047(4) 0.012(4) 0.005(4) -0.001(4)
N2B 0.038(3) 0.059(4) 0.042(4) 0.002(4) -0.001(3) 0.013(3)
S1B 0.0425(11) 0.0561(12) 0.0544(12) 0.0109(11) 0.0041(10) 0.0117(9)
S2B 0.0458(12) 0.0604(13) 0.0610(14) -0.0081(11) -0.0009(11) 0.0138(11)
Pt1B 0.04324(19) 0.0622(2) 0.03968(17) 0.00431(17) 0.00398(16) 0.00942(18)
C1C 0.061(6) 0.031(4) 0.032(3) 0.005(3) 0.005(4) -0.001(4)
C2C 0.052(5) 0.042(4) 0.032(3) 0.003(3) -0.007(4) 0.004(4)
C3C 0.062(5) 0.020(3) 0.036(4) 0.000(3) 0.000(4) 0.010(3)
C4C 0.041(4) 0.032(4) 0.047(4) 0.002(4) 0.009(4) 0.002(3)
C5C 0.063(6) 0.038(4) 0.040(4) 0.005(4) 0.008(4) 0.009(4)
C6C 0.048(5) 0.059(6) 0.062(6) -0.007(5) 0.009(5) 0.013(4)
C7C 0.073(7) 0.050(5) 0.059(6) 0.011(5) 0.024(5) 0.027(5)
C8C 0.079(7) 0.046(5) 0.041(4) 0.005(4) 0.019(5) 0.017(5)
C9C 0.091(8) 0.036(4) 0.043(5) -0.005(4) 0.006(5) 0.009(5)
C10C 0.098(9) 0.035(4) 0.037(4) -0.002(3) 0.021(5) 0.009(5)
C11C 0.097(8) 0.034(4) 0.024(3) 0.005(3) -0.006(4) -0.002(5)
C12C 0.104(9) 0.027(4) 0.033(4) 0.006(3) -0.005(5) -0.010(5)
C13C 0.085(8) 0.062(6) 0.032(4) 0.007(4) -0.021(4) -0.022(6)
C14C 0.077(6) 0.034(4) 0.042(4) 0.011(3) -0.014(4) -0.005(4)
C15C 0.041(5) 0.056(5) 0.067(6) 0.013(5) -0.010(4) -0.008(4)
C16C 0.053(5) 0.035(4) 0.070(6) 0.013(4) 0.010(5) 0.000(4)
C17C 0.056(5) 0.041(4) 0.039(4) 0.011(3) 0.004(4) 0.010(4)
C18C 0.066(7) 0.047(5) 0.064(6) -0.006(4) 0.020(5) 0.005(5)
C19C 0.084(7) 0.041(5) 0.046(5) -0.016(4) 0.006(5) 0.001(5)
C20C 0.055(6) 0.054(5) 0.039(4) -0.006(4) -0.001(4) -0.005(4)
C21C 0.061(6) 0.039(4) 0.029(3) 0.002(3) 0.002(4) 0.002(4)
C22C 0.052(5) 0.029(4) 0.034(4) 0.002(3) -0.001(3) -0.003(3)
C23C 0.051(5) 0.029(3) 0.032(3) 0.002(3) -0.006(3) -0.003(3)
C24C 0.066(5) 0.023(3) 0.032(3) 0.002(3) -0.004(4) 0.001(4)
C25C 0.066(6) 0.033(4) 0.029(4) 0.004(3) 0.005(4) 0.004(4)
C26C 0.055(5) 0.026(3) 0.036(4) 0.004(3) -0.003(3) 0.003(3)
C27C 0.043(5) 0.050(5) 0.069(6) -0.006(5) -0.006(5) 0.001(4)
C28C 0.064(7) 0.081(8) 0.075(8) -0.010(6) -0.009(6) 0.007(6)
C29C 0.074(7) 0.058(6) 0.075(7) 0.009(6) -0.022(6) 0.023(6)
C30C 0.074(7) 0.058(6) 0.059(6) -0.002(5) 0.002(6) 0.015(5)
C31C 0.064(6) 0.040(4) 0.040(4) -0.003(4) -0.006(4) 0.012(4)
C32C 0.072(6) 0.031(4) 0.036(4) 0.006(3) -0.001(4) 0.005(4)
C33C 0.099(9) 0.042(5) 0.048(5) 0.002(4) -0.007(6) 0.026(6)
C34C 0.083(7) 0.031(4) 0.049(5) 0.008(4) -0.012(5) -0.003(4)
C35C 0.086(7) 0.034(4) 0.049(5) 0.001(4) -0.003(5) -0.001(4)
C36C 0.070(6) 0.034(4) 0.036(4) -0.003(3) -0.004(4) 0.001(4)
N1C 0.051(5) 0.042(4) 0.059(4) 0.001(4) 0.002(4) 0.010(3)
N2C 0.061(4) 0.031(3) 0.041(3) 0.005(3) -0.003(4) 0.003(3)
S1C 0.0466(11) 0.0333(9) 0.0630(13) 0.0004(10) -0.0030(11) -0.0014(9)
S2C 0.0503(12) 0.0352(10) 0.0581(12) 0.0052(9) 0.0041(10) 0.0011(8)
Pt1C 0.0580(2) 0.03164(15) 0.04112(16) 0.00074(13) -0.00050(17) 0.00338(16)
C1D 0.034(4) 0.041(4) 0.028(3) -0.003(3) 0.003(3) -0.002(3)
C2D 0.029(4) 0.052(5) 0.042(4) 0.000(4) 0.004(3) 0.000(3)
C3D 0.043(4) 0.043(4) 0.043(4) -0.005(4) 0.000(4) 0.000(3)
C4D 0.035(4) 0.053(5) 0.053(5) -0.002(4) -0.006(4) -0.005(4)
C5D 0.055(5) 0.068(6) 0.028(4) 0.000(4) -0.001(4) -0.015(5)
C6D 0.042(5) 0.064(6) 0.052(5) 0.006(4) -0.001(4) -0.013(4)
C7D 0.045(5) 0.097(8) 0.051(5) 0.014(6) 0.003(4) -0.026(6)
C8D 0.043(4) 0.076(6) 0.034(4) 0.000(4) -0.001(4) -0.001(5)
C9D 0.028(4) 0.111(9) 0.035(4) 0.009(5) 0.004(3) 0.000(5)
C10D 0.043(5) 0.107(9) 0.036(4) -0.006(5) 0.004(4) 0.017(6)
C11D 0.031(4) 0.098(8) 0.030(4) -0.016(4) -0.002(3) 0.016(5)
C12D 0.050(6) 0.083(7) 0.041(5) -0.029(5) -0.003(4) 0.016(5)
C13D 0.059(6) 0.063(6) 0.055(5) -0.024(5) -0.004(5) 0.018(5)
C14D 0.062(6) 0.047(5) 0.047(4) -0.017(4) -0.011(4) 0.014(5)
C15D 0.074(7) 0.045(5) 0.062(6) -0.001(4) -0.009(5) 0.006(5)
C16D 0.076(7) 0.032(4) 0.071(6) -0.003(4) -0.002(6) -0.003(4)
C17D 0.052(5) 0.042(4) 0.046(4) 0.009(4) 0.007(4) -0.013(4)
C18D 0.056(6) 0.065(6) 0.044(5) 0.002(4) 0.009(4) -0.002(5)
C19D 0.057(5) 0.050(5) 0.041(4) 0.002(4) 0.020(4) -0.002(4)
C20D 0.040(4) 0.049(5) 0.037(4) -0.004(3) 0.007(3) 0.003(4)
C21D 0.040(4) 0.051(5) 0.021(3) -0.003(3) 0.008(3) -0.010(4)
C22D 0.028(4) 0.053(5) 0.031(4) -0.004(3) -0.005(3) 0.001(3)
C23D 0.030(3) 0.049(4) 0.037(3) -0.007(3) 0.000(3) 0.007(4)
C24D 0.037(4) 0.062(5) 0.029(4) -0.006(3) -0.006(3) 0.003(4)
C25D 0.033(4) 0.079(6) 0.026(3) -0.009(4) -0.002(3) 0.000(4)
C26D 0.053(5) 0.048(5) 0.026(3) -0.006(3) 0.004(3) -0.002(4)
C27D 0.041(4) 0.051(5) 0.056(5) -0.009(4) 0.006(5) -0.018(4)
C28D 0.046(5) 0.066(6) 0.070(6) 0.005(6) -0.002(5) -0.013(5)
C29D 0.043(5) 0.073(7) 0.070(6) 0.007(6) -0.003(5) -0.013(5)
C30D 0.045(5) 0.095(8) 0.048(5) -0.003(5) 0.002(4) -0.007(5)
C31D 0.038(4) 0.071(6) 0.038(4) -0.005(4) -0.004(4) -0.007(4)
C32D 0.030(4) 0.082(7) 0.040(4) -0.005(4) -0.001(3) -0.003(4)
C33D 0.048(6) 0.094(8) 0.049(5) -0.009(5) -0.001(4) 0.011(6)
C34D 0.039(5) 0.094(8) 0.062(6) -0.023(5) 0.007(4) 0.017(5)
C35D 0.065(7) 0.073(7) 0.061(6) -0.017(5) -0.005(5) 0.006(6)
C36D 0.039(5) 0.054(5) 0.064(6) -0.018(5) -0.008(4) 0.016(4)
N1D 0.029(3) 0.055(4) 0.042(4) -0.005(3) -0.001(3) -0.002(3)
N2D 0.050(4) 0.063(5) 0.038(4) -0.009(4) -0.002(3) 0.008(4)
S1D 0.0284(9) 0.0436(10) 0.0624(12) -0.0040(10) -0.0021(10) 0.0009(8)
S2D 0.0399(10) 0.0448(11) 0.0539(12) -0.0061(10) 0.0008(10) 0.0009(9)
Pt1D 0.03318(16) 0.05171(19) 0.04175(17) -0.00736(16) -0.00183(14) 0.00182(15)

loop_
_atom_type_symbol
_atom_type_description
_atom_type_scat_dispersion_real
_atom_type_scat_dispersion_imag
_atom_type_scat_source
C C 0.0181 0.0091 'International Tables Vol C Tables 4.2.6.8 and 6.1.1.4'
H H 0 0 'International Tables Vol C Tables 4.2.6.8 and 6.1.1.4'
N N 0.0311 0.018 'International Tables Vol C Tables 4.2.6.8 and 6.1.1.4'
S S 0.3331 0.5567 'International Tables Vol C Tables 4.2.6.8 and 6.1.1.4'
Pt Pt -4.5932 6.9264 'International Tables Vol C Tables 4.2.6.8 and 6.1.1.4'

loop_
_geom_angle_atom_site_label_1
_geom_angle_atom_site_label_2
_geom_angle_atom_site_label_3
_geom_angle
C2A C1A C26A 120.6(8)
C2A C1A H1A 119.7
C26A C1A H1A 119.7
C3A C2A C1A 120.4(8)
C3A C2A S1A 120.7(7)
C1A C2A S1A 118.9(6)
C2A C3A C4A 120.7(9)
C2A C3A S2A 120.3(7)
C4A C3A S2A 119.0(7)
C3A C4A C5A 119.0(8)
C3A C4A H4A 120.5
C5A C4A H4A 120.5
C26A C5A C4A 120.7(8)
C26A C5A C6A 119.5(8)
C4A C5A C6A 119.8(8)
C7A C6A C5A 121.7(9)
C7A C6A H6A 119.1
C5A C6A H6A 119.1
C6A C7A C8A 120.8(9)
C6A C7A H7A 119.6
C8A C7A H7A 119.6
C9A C8A C25A 120.7(10)
C9A C8A C7A 118.9(9)
C25A C8A C7A 120.5(9)
C10A C9A C8A 118.7(9)
C10A C9A H9A 120.7
C8A C9A H9A 120.7
C9A C10A C11A 121.3(9)
C9A C10A H10A 119.3
C11A C10A H10A 119.3
C10A C11A C12A 121.4(9)
C10A C11A C24A 119.8(10)
C12A C11A C24A 118.8(9)
C13A C12A C11A 122.1(9)
C13A C12A H12A 119
C11A C12A H12A 119
C12A C13A C14A 121.5(10)
C12A C13A H13A 119.3
C14A C13A H13A 119.3
C23A C14A C15A 122.0(8)
C23A C14A C13A 118.9(9)
C15A C14A C13A 118.8(9)
C16A C15A C14A 119.8(9)
C16A C15A H15A 120.1
C14A C15A H15A 120.1
C15A C16A C17A 122.2(9)
C15A C16A H16A 118.9
C17A C16A H16A 118.9
C18A C17A C16A 121.8(9)
C18A C17A C22A 119.0(8)
C16A C17A C22A 118.9(8)
C19A C18A C17A 120.5(8)
C19A C18A H18A 119.7
C17A C18A H18A 119.7
C18A C19A C20A 121.2(8)
C18A C19A H19A 119.4
C20A C19A H19A 119.4
C21A C20A C19A 119.1(8)
C21A C20A H20A 120.5
C19A C20A H20A 120.5
C20A C21A C22A 122.1(8)
C20A C21A H21A 118.9
C22A C21A H21A 118.9
C21A C22A C17A 117.9(7)
C21A C22A C23A 123.1(7)
C17A C22A C23A 118.7(7)
C14A C23A C24A 118.9(7)
C14A C23A C22A 116.9(7)
C24A C23A C22A 123.9(7)
C25A C24A C11A 116.2(8)
C25A C24A C23A 127.4(7)
C11A C24A C23A 116.3(8)
C8A C25A C24A 118.8(8)
C8A C25A C26A 115.9(8)
C24A C25A C26A 125.2(7)
C5A C26A C1A 118.3(8)
C5A C26A C25A 119.7(8)
C1A C26A C25A 121.8(8)
N1A C27A C28A 122.5(9)
N1A C27A H27A 118.7
C28A C27A H27A 118.7
C27A C28A C29A 116.3(10)
C27A C28A H28A 121.9
C29A C28A H28A 121.9
C30A C29A C28A 119.9(9)
C30A C29A H29A 120.1
C28A C29A H29A 120.1
C29A C30A C31A 122.2(10)
C29A C30A H30A 118.9
C31A C30A H30A 118.9
C30A C31A N1A 117.9(9)
C30A C31A C32A 125.9(9)
N1A C31A C32A 116.3(9)
N2A C32A C33A 119.5(11)
N2A C32A C31A 116.0(8)
C33A C32A C31A 124.5(10)
C34A C33A C32A 121.4(12)
C34A C33A H33A 119.3
C32A C33A H33A 119.3
C33A C34A C35A 119.9(10)
C33A C34A H34A 120.1
C35A C34A H34A 120.1
C36A C35A C34A 116.0(10)
C36A C35A H35A 122
C34A C35A H35A 122
N2A C36A C35A 122.9(10)
N2A C36A H36A 118.5
C35A C36A H36A 118.5
C27A N1A C31A 121.2(8)
C27A N1A Pt1A 125.0(6)
C31A N1A Pt1A 113.8(6)
C36A N2A C32A 120.3(8)
C36A N2A Pt1A 125.2(7)
C32A N2A Pt1A 114.5(6)
C2A S1A Pt1A 104.4(3)
C3A S2A Pt1A 104.7(3)
N1A Pt1A N2A 79.4(3)
N1A Pt1A S1A 95.48(19)
N2A Pt1A S1A 174.0(2)
N1A Pt1A S2A 174.93(19)
N2A Pt1A S2A 95.8(2)
S1A Pt1A S2A 89.37(8)
C26B C1B C2B 123.0(9)
C26B C1B H1B 118.5
C2B C1B H1B 118.5
C3B C2B C1B 118.9(9)
C3B C2B S1B 120.3(7)
C1B C2B S1B 120.8(7)
C4B C3B C2B 119.7(8)
C4B C3B S2B 119.9(7)
C2B C3B S2B 120.1(8)
C3B C4B C5B 121.8(10)
C3B C4B H4B 119.1
C5B C4B H4B 119.1
C4B C5B C6B 120.6(9)
C4B C5B C26B 119.0(10)
C6B C5B C26B 120.1(9)
C7B C6B C5B 120.9(10)
C7B C6B H6B 119.6
C5B C6B H6B 119.6
C6B C7B C8B 121.3(11)
C6B C7B H7B 119.3
C8B C7B H7B 119.3
C25B C8B C9B 119.4(9)
C25B C8B C7B 120.8(9)
C9B C8B C7B 119.8(10)
C10B C9B C8B 120.9(10)
C10B C9B H9B 119.5
C8B C9B H9B 119.5
C9B C10B C11B 119.7(9)
C9B C10B H10B 120.1
C11B C10B H10B 120.1
C10B C11B C24B 121.9(9)
C10B C11B C12B 120.6(9)
C24B C11B C12B 117.4(9)
C13B C12B C11B 121.9(9)
C13B C12B H12B 119.1
C11B C12B H12B 119.1
C12B C13B C14B 121.4(9)
C12B C13B H13B 119.3
C14B C13B H13B 119.3
C15B C14B C23B 121.9(9)
C15B C14B C13B 120.5(9)
C23B C14B C13B 117.2(9)
C16B C15B C14B 121.7(9)
C16B C15B H15B 119.2
C14B C15B H15B 119.2
C15B C16B C17B 121.0(9)
C15B C16B H16B 119.5
C17B C16B H16B 119.5
C18B C17B C16B 122.2(9)
C18B C17B C22B 119.5(9)
C16B C17B C22B 117.9(9)
C19B C18B C17B 121.7(10)
C19B C18B H18B 119.2
C17B C18B H18B 119.2
C18B C19B C20B 119.6(9)
C18B C19B H19B 120.2
C20B C19B H19B 120.2
C21B C20B C19B 121.0(10)
C21B C20B H20B 119.5
C19B C20B H20B 119.5
C20B C21B C22B 121.9(9)
C20B C21B H21B 119.1
C22B C21B H21B 119.1
C21B C22B C17B 116.2(8)
C21B C22B C23B 123.6(8)
C17B C22B C23B 119.8(8)
C14B C23B C24B 120.8(7)
C14B C23B C22B 116.2(8)
C24B C23B C22B 122.6(7)
C11B C24B C23B 116.9(8)
C11B C24B C25B 114.3(8)
C23B C24B C25B 128.7(7)
C8B C25B C24B 119.9(8)
C8B C25B C26B 118.1(8)
C24B C25B C26B 121.5(8)
C1B C26B C5B 117.5(8)
C1B C26B C25B 125.0(8)
C5B C26B C25B 117.4(9)
N1B C27B C28B 125.4(13)
N1B C27B H27B 117.3
C28B C27B H27B 117.3
C27B C28B C29B 114.9(13)
C27B C28B H28B 122.5
C29B C28B H28B 122.5
C30B C29B C28B 121.0(13)
C30B C29B H29B 119.5
C28B C29B H29B 119.5
C31B C30B C29B 116.5(12)
C31B C30B H30B 121.8
C29B C30B H30B 121.8
N1B C31B C30B 123.2(11)
N1B C31B C32B 115.9(10)
C30B C31B C32B 120.9(10)
N2B C32B C33B 122.2(10)
N2B C32B C31B 114.6(9)
C33B C32B C31B 123.2(10)
C32B C33B C34B 117.7(11)
C32B C33B H33B 121.1
C34B C33B H33B 121.1
C35B C34B C33B 119.9(10)
C35B C34B H34B 120.1
C33B C34B H34B 120.1
C36B C35B C34B 118.6(11)
C36B C35B H35B 120.7
C34B C35B H35B 120.7
N2B C36B C35B 122.4(10)
N2B C36B H36B 118.8
C35B C36B H36B 118.8
C31B N1B C27B 118.9(10)
C31B N1B Pt1B 115.2(8)
C27B N1B Pt1B 125.8(8)
C32B N2B C36B 119.1(8)
C32B N2B Pt1B 115.6(6)
C36B N2B Pt1B 125.2(6)
C2B S1B Pt1B 104.6(3)
C3B S2B Pt1B 104.5(3)
N2B Pt1B N1B 78.6(3)
N2B Pt1B S2B 95.8(2)
N1B Pt1B S2B 174.4(2)
N2B Pt1B S1B 175.0(2)
N1B Pt1B S1B 96.6(2)
S2B Pt1B S1B 89.01(9)
C2C C1C C26C 121.9(9)
C2C C1C H1C 119.1
C26C C1C H1C 119.1
C3C C2C C1C 121.3(8)
C3C C2C S1C 119.5(6)
C1C C2C S1C 119.2(7)
C2C C3C C4C 118.9(7)
C2C C3C S2C 121.4(6)
C4C C3C S2C 119.7(7)
C3C C4C C5C 120.7(8)
C3C C4C H4C 119.7
C5C C4C H4C 119.7
C26C C5C C4C 119.7(8)
C26C C5C C6C 120.4(8)
C4C C5C C6C 119.5(9)
C7C C6C C5C 118.6(10)
C7C C6C H6C 120.7
C5C C6C H6C 120.7
C6C C7C C8C 121.8(9)
C6C C7C H7C 119.1
C8C C7C H7C 119.1
C25C C8C C7C 122.4(9)
C25C C8C C9C 119.9(11)
C7C C8C C9C 117.7(10)
C10C C9C C8C 119.8(10)
C10C C9C H9C 120.1
C8C C9C H9C 120.1
C9C C10C C11C 119.8(9)
C9C C10C H10C 120.1
C11C C10C H10C 120.1
C12C C11C C10C 120.7(9)
C12C C11C C24C 119.2(10)
C10C C11C C24C 119.9(10)
C13C C12C C11C 123.4(8)
C13C C12C H12C 118.3
C11C C12C H12C 118.3
C12C C13C C14C 117.7(10)
C12C C13C H13C 121.2
C14C C13C H13C 121.2
C23C C14C C13C 120.8(10)
C23C C14C C15C 119.2(8)
C13C C14C C15C 119.9(10)
C16C C15C C14C 121.1(9)
C16C C15C H15C 119.5
C14C C15C H15C 119.5
C15C C16C C17C 121.3(9)
C15C C16C H16C 119.4
C17C C16C H16C 119.4
C16C C17C C18C 121.2(9)
C16C C17C C22C 119.2(8)
C18C C17C C22C 119.4(9)
C19C C18C C17C 121.0(9)
C19C C18C H18C 119.5
C17C C18C H18C 119.5
C18C C19C C20C 120.0(8)
C18C C19C H19C 120
C20C C19C H19C 120
C21C C20C C19C 119.8(9)
C21C C20C H20C 120.1
C19C C20C H20C 120.1
C20C C21C C22C 121.0(9)
C20C C21C H21C 119.5
C22C C21C H21C 119.5
C21C C22C C17C 118.7(7)
C21C C22C C23C 121.3(8)
C17C C22C C23C 119.6(8)
C14C C23C C24C 118.8(7)
C14C C23C C22C 117.3(8)
C24C C23C C22C 123.1(8)
C11C C24C C25C 117.0(9)
C11C C24C C23C 115.9(9)
C25C C24C C23C 127.0(7)
C8C C25C C24C 120.1(8)
C8C C25C C26C 117.6(9)
C24C C25C C26C 122.1(8)
C1C C26C C5C 117.4(7)
C1C C26C C25C 124.6(8)
C5C C26C C25C 117.8(8)
N1C C27C C28C 124.5(10)
N1C C27C H27C 117.8
C28C C27C H27C 117.8
C29C C28C C27C 114.0(11)
C29C C28C H28C 123
C27C C28C H28C 123
C30C C29C C28C 122.0(11)
C30C C29C H29C 119
C28C C29C H29C 119
C29C C30C C31C 120.7(10)
C29C C30C H30C 119.7
C31C C30C H30C 119.7
C30C C31C N1C 119.1(10)
C30C C31C C32C 125.8(9)
N1C C31C C32C 115.1(8)
N2C C32C C33C 117.8(10)
N2C C32C C31C 118.1(7)
C33C C32C C31C 124.1(9)
C34C C33C C32C 119.6(10)
C34C C33C H33C 120.2
C32C C33C H33C 120.2
C33C C34C C35C 121.4(9)
C33C C34C H34C 119.3
C35C C34C H34C 119.3
C34C C35C C36C 116.2(10)
C34C C35C H35C 121.9
C36C C35C H35C 121.9
N2C C36C C35C 123.9(9)
N2C C36C H36C 118.1
C35C C36C H36C 118.1
C27C N1C C31C 119.7(9)
C27C N1C Pt1C 126.0(7)
C31C N1C Pt1C 113.9(7)
C36C N2C C32C 121.1(7)
C36C N2C Pt1C 126.2(6)
C32C N2C Pt1C 112.5(6)
C2C S1C Pt1C 105.0(3)
C3C S2C Pt1C 104.2(3)
N1C Pt1C N2C 80.2(3)
N1C Pt1C S2C 175.7(2)
N2C Pt1C S2C 95.5(2)
N1C Pt1C S1C 95.2(2)
N2C Pt1C S1C 175.0(2)
S2C Pt1C S1C 89.13(8)
C2D C1D C26D 122.3(8)
C2D C1D H1D 118.9
C26D C1D H1D 118.9
C1D C2D C3D 119.2(8)
C1D C2D S1D 120.2(7)
C3D C2D S1D 120.6(6)
C4D C3D C2D 118.6(8)
C4D C3D S2D 122.6(7)
C2D C3D S2D 118.7(6)
C3D C4D C5D 122.2(9)
C3D C4D H4D 118.9
C5D C4D H4D 118.9
C4D C5D C26D 119.9(9)
C4D C5D C6D 121.8(9)
C26D C5D C6D 118.4(9)
C7D C6D C5D 120.0(10)
C7D C6D H6D 120
C5D C6D H6D 120
C6D C7D C8D 123.0(9)
C6D C7D H7D 118.5
C8D C7D H7D 118.5
C7D C8D C25D 119.7(9)
C7D C8D C9D 120.4(10)
C25D C8D C9D 119.9(10)
C10D C9D C8D 119.4(10)
C10D C9D H9D 120.3
C8D C9D H9D 120.3
C9D C10D C11D 121.5(9)
C9D C10D H10D 119.2
C11D C10D H10D 119.2
C10D C11D C24D 119.5(10)
C10D C11D C12D 121.2(9)
C24D C11D C12D 119.2(9)
C13D C12D C11D 120.8(9)
C13D C12D H12D 119.6
C11D C12D H12D 119.6
C12D C13D C14D 121.6(10)
C12D C13D H13D 119.2
C14D C13D H13D 119.2
C23D C14D C13D 119.0(10)
C23D C14D C15D 121.1(9)
C13D C14D C15D 119.7(9)
C16D C15D C14D 121.9(9)
C16D C15D H15D 119
C14D C15D H15D 119
C15D C16D C17D 120.0(10)
C15D C16D H16D 120
C17D C16D H16D 120
C18D C17D C22D 120.7(8)
C18D C17D C16D 120.2(9)
C22D C17D C16D 119.0(9)
C19D C18D C17D 120.5(9)
C19D C18D H18D 119.7
C17D C18D H18D 119.7
C18D C19D C20D 120.3(8)
C18D C19D H19D 119.8
C20D C19D H19D 119.8
C21D C20D C19D 119.3(8)
C21D C20D H20D 120.4
C19D C20D H20D 120.4
C20D C21D C22D 121.7(7)
C20D C21D H21D 119.2
C22D C21D H21D 119.2
C21D C22D C17D 117.3(7)
C21D C22D C23D 122.2(7)
C17D C22D C23D 119.7(8)
C14D C23D C24D 118.8(8)
C14D C23D C22D 116.5(8)
C24D C23D C22D 124.1(8)
C11D C24D C23D 116.9(9)
C11D C24D C25D 117.1(9)
C23D C24D C25D 126.0(8)
C8D C25D C26D 118.7(9)
C8D C25D C24D 118.1(8)
C26D C25D C24D 123.0(8)
C1D C26D C5D 117.4(8)
C1D C26D C25D 123.6(8)
C5D C26D C25D 118.6(9)
N1D C27D C28D 121.8(9)
N1D C27D H27D 119.1
C28D C27D H27D 119.1
C29D C28D C27D 116.9(10)
C29D C28D H28D 121.5
C27D C28D H28D 121.5
C30D C29D C28D 119.8(10)
C30D C29D H29D 120.1
C28D C29D H29D 120.1
C29D C30D C31D 120.8(10)
C29D C30D H30D 119.6
C31D C30D H30D 119.6
N1D C31D C30D 119.0(9)
N1D C31D C32D 117.4(8)
C30D C31D C32D 123.6(9)
N2D C32D C33D 119.8(10)
N2D C32D C31D 114.3(8)
C33D C32D C31D 125.9(10)
C34D C33D C32D 120.1(11)
C34D C33D H33D 119.9
C32D C33D H33D 119.9
C33D C34D C35D 120.2(10)
C33D C34D H34D 119.9
C35D C34D H34D 119.9
C34D C35D C36D 118.4(11)
C34D C35D H35D 120.8
C36D C35D H35D 120.8
N2D C36D C35D 122.5(10)
N2D C36D H36D 118.7
C35D C36D H36D 118.7
C27D N1D C31D 121.7(8)
C27D N1D Pt1D 124.4(6)
C31D N1D Pt1D 113.8(6)
C36D N2D C32D 118.9(9)
C36D N2D Pt1D 125.8(7)
C32D N2D Pt1D 115.2(7)
C2D S1D Pt1D 104.9(3)
C3D S2D Pt1D 105.7(3)
N2D Pt1D N1D 79.3(3)
N2D Pt1D S2D 96.1(2)
N1D Pt1D S2D 174.3(2)
N2D Pt1D S1D 173.7(2)
N1D Pt1D S1D 95.4(2)
S2D Pt1D S1D 89.39(8)

loop_
_geom_bond_atom_site_label_1
_geom_bond_atom_site_label_2
_geom_bond_distance
C1A C2A 1.388(11)
C1A C26A 1.413(12)
C1A H1A 0.93
C2A C3A 1.366(12)
C2A S1A 1.772(8)
C3A C4A 1.400(12)
C3A S2A 1.768(9)
C4A C5A 1.408(13)
C4A H4A 0.93
C5A C26A 1.395(12)
C5A C6A 1.444(11)
C6A C7A 1.329(15)
C6A H6A 0.93
C7A C8A 1.440(16)
C7A H7A 0.93
C8A C9A 1.396(14)
C8A C25A 1.421(12)
C9A C10A 1.391(16)
C9A H9A 0.93
C10A C11A 1.395(14)
C10A H10A 0.93
C11A C12A 1.409(16)
C11A C24A 1.444(12)
C12A C13A 1.321(17)
C12A H12A 0.93
C13A C14A 1.423(13)
C13A H13A 0.93
C14A C23A 1.404(11)
C14A C15A 1.421(14)
C15A C16A 1.340(15)
C15A H15A 0.93
C16A C17A 1.422(14)
C16A H16A 0.93
C17A C18A 1.408(12)
C17A C22A 1.439(11)
C18A C19A 1.341(14)
C18A H18A 0.93
C19A C20A 1.403(13)
C19A H19A 0.93
C20A C21A 1.375(11)
C20A H20A 0.93
C21A C22A 1.379(11)
C21A H21A 0.93
C22A C23A 1.468(11)
C23A C24A 1.456(11)
C24A C25A 1.424(12)
C25A C26A 1.502(11)
C27A N1A 1.310(12)
C27A C28A 1.394(12)
C27A H27A 0.93
C28A C29A 1.399(13)
C28A H28A 0.93
C29A C30A 1.345(16)
C29A H29A 0.93
C30A C31A 1.361(14)
C30A H30A 0.93
C31A N1A 1.372(10)
C31A C32A 1.434(16)
C32A N2A 1.348(13)
C32A C33A 1.394(13)
C33A C34A 1.322(17)
C33A H33A 0.93
C34A C35A 1.430(17)
C34A H34A 0.93
C35A C36A 1.394(12)
C35A H35A 0.93
C36A N2A 1.322(13)
C36A H36A 0.93
N1A Pt1A 2.054(7)
N2A Pt1A 2.065(6)
S1A Pt1A 2.2471(18)
S2A Pt1A 2.249(2)
C1B C26B 1.377(13)
C1B C2B 1.411(13)
C1B H1B 0.93
C2B C3B 1.395(12)
C2B S1B 1.747(10)
C3B C4B 1.383(14)
C3B S2B 1.753(9)
C4B C5B 1.404(15)
C4B H4B 0.93
C5B C6B 1.418(15)
C5B C26B 1.447(13)
C6B C7B 1.359(15)
C6B H6B 0.93
C7B C8B 1.422(14)
C7B H7B 0.93
C8B C25B 1.395(13)
C8B C9B 1.418(14)
C9B C10B 1.338(14)
C9B H9B 0.93
C10B C11B 1.395(14)
C10B H10B 0.93
C11B C24B 1.431(12)
C11B C12B 1.455(13)
C12B C13B 1.336(15)
C12B H12B 0.93
C13B C14B 1.432(14)
C13B H13B 0.93
C14B C15B 1.374(14)
C14B C23B 1.419(12)
C15B C16B 1.351(15)
C15B H15B 0.93
C16B C17B 1.428(14)
C16B H16B 0.93
C17B C18B 1.419(13)
C17B C22B 1.441(13)
C18B C19B 1.345(16)
C18B H18B 0.93
C19B C20B 1.403(15)
C19B H19B 0.93
C20B C21B 1.362(12)
C20B H20B 0.93
C21B C22B 1.423(12)
C21B H21B 0.93
C22B C23B 1.458(11)
C23B C24B 1.439(12)
C24B C25B 1.443(12)
C25B C26B 1.491(12)
C27B N1B 1.332(14)
C27B C28B 1.350(17)
C27B H27B 0.93
C28B C29B 1.44(2)
C28B H28B 0.93
C29B C30B 1.394(18)
C29B H29B 0.93
C30B C31B 1.387(16)
C30B H30B 0.93
C31B N1B 1.323(14)
C31B C32B 1.485(14)
C32B N2B 1.335(12)
C32B C33B 1.381(16)
C33B C34B 1.395(17)
C33B H33B 0.93
C34B C35B 1.376(15)
C34B H34B 0.93
C35B C36B 1.366(13)
C35B H35B 0.93
C36B N2B 1.341(13)
C36B H36B 0.93
N1B Pt1B 2.068(9)
N2B Pt1B 2.065(7)
S1B Pt1B 2.258(2)
S2B Pt1B 2.248(3)
C1C C2C 1.384(11)
C1C C26C 1.394(12)
C1C H1C 0.93
C2C C3C 1.382(13)
C2C S1C 1.758(9)
C3C C4C 1.387(11)
C3C S2C 1.759(7)
C4C C5C 1.425(11)
C4C H4C 0.93
C5C C26C 1.424(13)
C5C C6C 1.446(13)
C6C C7C 1.374(14)
C6C H6C 0.93
C7C C8C 1.392(15)
C7C H7C 0.93
C8C C25C 1.374(13)
C8C C9C 1.425(13)
C9C C10C 1.387(16)
C9C H9C 0.93
C10C C11C 1.415(14)
C10C H10C 0.93
C11C C12C 1.395(15)
C11C C24C 1.421(11)
C12C C13C 1.370(16)
C12C H12C 0.93
C13C C14C 1.421(13)
C13C H13C 0.93
C14C C23C 1.404(13)
C14C C15C 1.435(14)
C15C C16C 1.367(14)
C15C H15C 0.93
C16C C17C 1.398(14)
C16C H16C 0.93
C17C C18C 1.407(13)
C17C C22C 1.425(12)
C18C C19C 1.371(16)
C18C H18C 0.93
C19C C20C 1.427(14)
C19C H19C 0.93
C20C C21C 1.375(11)
C20C H20C 0.93
C21C C22C 1.415(13)
C21C H21C 0.93
C22C C23C 1.468(10)
C23C C24C 1.458(12)
C24C C25C 1.440(13)
C25C C26C 1.488(11)
C27C N1C 1.287(13)
C27C C28C 1.430(15)
C27C H27C 0.93
C28C C29C 1.386(16)
C28C H28C 0.93
C29C C30C 1.357(16)
C29C H29C 0.93
C30C C31C 1.360(14)
C30C H30C 0.93
C31C N1C 1.390(11)
C31C C32C 1.424(14)
C32C N2C 1.383(12)
C32C C33C 1.404(13)
C33C C34C 1.373(16)
C33C H33C 0.93
C34C C35C 1.381(14)
C34C H34C 0.93
C35C C36C 1.389(12)
C35C H35C 0.93
C36C N2C 1.296(13)
C36C H36C 0.93
N1C Pt1C 2.071(8)
N2C Pt1C 2.072(7)
S1C Pt1C 2.255(2)
S2C Pt1C 2.252(2)
C1D C2D 1.391(11)
C1D C26D 1.393(12)
C1D H1D 0.93
C2D C3D 1.435(12)
C2D S1D 1.749(8)
C3D C4D 1.361(12)
C3D S2D 1.759(9)
C4D C5D 1.399(13)
C4D H4D 0.93
C5D C26D 1.428(14)
C5D C6D 1.458(12)
C6D C7D 1.336(15)
C6D H6D 0.93
C7D C8D 1.393(16)
C7D H7D 0.93
C8D C25D 1.404(13)
C8D C9D 1.421(13)
C9D C10D 1.385(16)
C9D H9D 0.93
C10D C11D 1.398(15)
C10D H10D 0.93
C11D C24D 1.415(12)
C11D C12D 1.434(16)
C12D C13D 1.307(15)
C12D H12D 0.93
C13D C14D 1.414(13)
C13D H13D 0.93
C14D C23D 1.410(12)
C14D C15D 1.417(15)
C15D C16D 1.340(15)
C15D H15D 0.93
C16D C17D 1.459(12)
C16D H16D 0.93
C17D C18D 1.396(13)
C17D C22D 1.420(12)
C18D C19D 1.359(13)
C18D H18D 0.93
C19D C20D 1.410(12)
C19D H19D 0.93
C20D C21D 1.388(10)
C20D H20D 0.93
C21D C22D 1.399(12)
C21D H21D 0.93
C22D C23D 1.479(10)
C23D C24D 1.429(12)
C24D C25D 1.470(14)
C25D C26D 1.461(12)
C27D N1D 1.309(11)
C27D C28D 1.409(12)
C27D H27D 0.93
C28D C29D 1.390(15)
C28D H28D 0.93
C29D C30D 1.365(16)
C29D H29D 0.93
C30D C31D 1.378(14)
C30D H30D 0.93
C31D N1D 1.348(12)
C31D C32D 1.456(15)
C32D N2D 1.364(12)
C32D C33D 1.382(14)
C33D C34D 1.350(16)
C33D H33D 0.93
C34D C35D 1.365(16)
C34D H34D 0.93
C35D C36D 1.369(14)
C35D H35D 0.93
C36D N2D 1.335(13)
C36D H36D 0.93
N1D Pt1D 2.072(7)
N2D Pt1D 2.062(8)
S1D Pt1D 2.257(2)
S2D Pt1D 2.254(2)

loop_
_platon_squeeze_void_nr
_platon_squeeze_void_average_x
_platon_squeeze_void_average_y
_platon_squeeze_void_average_z
_platon_squeeze_void_volume
_platon_squeeze_void_count_electrons
_platon_squeeze_void_content
1 0.083 0.897 0.185 163 51 ' '
2 -0.084 0.397 0.315 164 51 ' '
3 -0.087 0.596 0.676 146 46 ' '
4 0.087 0.096 0.824 146 47 ' '
5 0.150 0.506 0.997 307 91 ' '
6 0.350 0.494 0.497 307 91 ' '
7 0.413 0.903 0.324 146 47 ' '
8 0.417 0.103 0.684 164 51 ' '
9 0.583 0.603 0.816 163 51 ' '
10 0.587 0.403 0.176 146 46 ' '
11 0.650 0.994 0.003 307 91 ' '
12 0.850 1.006 0.503 307 91 ' '
